data_2234269
loop_
_publ_author_name
'Murugavel, S.'
'Manikandan, N.'
'Kannan, D.'
'Bakthadoss, M.'

_publ_section_title
;
 <i>N</i>-(2-Formylphenyl)-4-toluenesulfonamide: a second monoclinic
 polymorph
;
_journal_coeditor_code IM2360
_journal_issue 4
_journal_name_full 'Acta Crystallographica Section E'
_journal_page_first o1009
_journal_page_last o1010
_journal_paper_doi 10.1107/S1600536812009403
_journal_volume 68
_journal_year 2012
_chemical_formula_iupac 'C14 H13 N O3 S'
_chemical_formula_moiety 'C14 H13 N O3 S'
_chemical_formula_sum 'C14 H13 N O3 S'
_chemical_formula_weight 275.31
_chemical_name_systematic
;
<i>N</i>-(2-Formylphenyl)-<i>p</i>--toluenesulfonamide
;
_space_group_IT_number 14
_symmetry_cell_setting monoclinic
_symmetry_space_group_name_Hall '-P 2yn'
_symmetry_space_group_name_H-M 'P 1 21/n 1'
_atom_sites_solution_hydrogens geom
_atom_sites_solution_primary direct
_atom_sites_solution_secondary difmap
_cell_angle_alpha 90.00
_cell_angle_beta 97.294(2)
_cell_angle_gamma 90.00
_cell_formula_units_Z 4
_cell_length_a 11.5409(4)
_cell_length_b 8.1345(2)
_cell_length_c 14.1115(5)
_cell_measurement_reflns_used 4561
_cell_measurement_temperature 293(2)
_cell_measurement_theta_max 32.0
_cell_measurement_theta_min 2.2
_cell_volume 1314.06(7)
_computing_cell_refinement 'APEX2 and SAINT (Bruker, 2004)'
_computing_data_collection 'APEX2 (Bruker, 2004)'
_computing_data_reduction 'SAINT and XPREP (Bruker, 2004)'
_computing_molecular_graphics 'ORTEP-3 (Farrugia, 1997)'
_computing_publication_material 'SHELXL97 (Sheldrick, 2008) and PLATON (Spek, 2009)'
_computing_structure_refinement 'SHELXL97 (Sheldrick, 2008)'
_computing_structure_solution 'SHELXS97 (Sheldrick, 2008)'
_diffrn_ambient_temperature 293(2)
_diffrn_detector_area_resol_mean 10.0
_diffrn_measured_fraction_theta_full 1.000
_diffrn_measured_fraction_theta_max 0.933
_diffrn_measurement_device_type 'Bruker APEXII CCD'
_diffrn_measurement_method '\w scans'
_diffrn_radiation_monochromator graphite
_diffrn_radiation_source 'fine-focus sealed tube'
_diffrn_radiation_type MoK\a
_diffrn_radiation_wavelength 0.71073
_diffrn_reflns_av_R_equivalents 0.0289
_diffrn_reflns_av_sigmaI/netI 0.0278
_diffrn_reflns_limit_h_max 16
_diffrn_reflns_limit_h_min -15
_diffrn_reflns_limit_k_max 12
_diffrn_reflns_limit_k_min -11
_diffrn_reflns_limit_l_max 21
_diffrn_reflns_limit_l_min -16
_diffrn_reflns_number 16047
_diffrn_reflns_theta_full 25.00
_diffrn_reflns_theta_max 32.02
_diffrn_reflns_theta_min 2.15
_exptl_absorpt_coefficient_mu 0.249
_exptl_absorpt_correction_T_max 0.956
_exptl_absorpt_correction_T_min 0.940
_exptl_absorpt_correction_type multi-scan
_exptl_absorpt_process_details '(SADABS; Sheldrick, 1996)'
_exptl_crystal_colour 'Pale yellow'
_exptl_crystal_density_diffrn 1.392
_exptl_crystal_density_method 'not measured'
_exptl_crystal_description Block
_exptl_crystal_F_000 576
_exptl_crystal_size_max 0.25
_exptl_crystal_size_mid 0.23
_exptl_crystal_size_min 0.18
_refine_diff_density_max 0.298
_refine_diff_density_min -0.401
_refine_ls_extinction_coef 0.023(3)
_refine_ls_extinction_expression Fc^*^=kFc[1+0.001xFc^2^\l^3^/sin(2\q)]^-1/4^
_refine_ls_extinction_method 'SHELXL97 (Sheldrick, 2008)'
_refine_ls_goodness_of_fit_ref 1.017
_refine_ls_hydrogen_treatment constr
_refine_ls_matrix_type full
_refine_ls_number_parameters 174
_refine_ls_number_reflns 4254
_refine_ls_number_restraints 0
_refine_ls_restrained_S_all 1.017
_refine_ls_R_factor_all 0.0833
_refine_ls_R_factor_gt 0.0485
_refine_ls_shift/su_max 0.000
_refine_ls_shift/su_mean 0.000
_refine_ls_structure_factor_coef Fsqd
_refine_ls_weighting_details 'calc w=1/[\s^2^(Fo^2^)+(0.0735P)^2^+0.2545P] where P=(Fo^2^+2Fc^2^)/3'
_refine_ls_weighting_scheme calc
_refine_ls_wR_factor_gt 0.1316
_refine_ls_wR_factor_ref 0.1551
_reflns_number_gt 2678
_reflns_number_total 4254
_reflns_threshold_expression I>2\s(I)
_cod_data_source_file im2360.cif
_cod_data_source_block I
_cod_original_sg_symbol_H-M 'P 21/n'
_cod_database_code 2234269
_cod_database_fobs_code 2234269

loop_
_symmetry_equiv_pos_as_xyz
'x, y, z'
'-x+1/2, y+1/2, -z+1/2'
'-x, -y, -z'
'x-1/2, -y-1/2, z-1/2'

loop_
_atom_site_type_symbol
_atom_site_label
_atom_site_fract_x
_atom_site_fract_y
_atom_site_fract_z
_atom_site_U_iso_or_equiv
_atom_site_adp_type
_atom_site_calc_flag
_atom_site_refinement_flags
_atom_site_occupancy
_atom_site_symmetry_multiplicity
S S1 0.52951(5) 0.12891(6) 0.23059(3) 0.06087(19) Uani d . 1 1
C C1 0.56496(14) 0.25944(19) 0.05828(10) 0.0454(4) Uani d . 1 1
C C6 0.51658(14) 0.27675(19) -0.03793(11) 0.0472(4) Uani d . 1 1
N N1 0.50096(14) 0.1677(2) 0.11710(10) 0.0566(4) Uani d . 1 1
H H1 0.4372 0.1256 0.0892 0.068 Uiso calc R 1 1
C C5 0.57925(17) 0.3623(2) -0.10019(12) 0.0580(4) Uani d . 1 1
H H5 0.5484 0.3721 -0.1641 0.070 Uiso calc R 1 1
O O1 0.33743(12) 0.13376(18) -0.03182(11) 0.0708(4) Uani d . 1 1
C C8 0.49992(15) 0.3098(2) 0.29018(11) 0.0497(4) Uani d . 1 1
C C13 0.58899(15) 0.4156(2) 0.32385(12) 0.0563(4) Uani d . 1 1
H H13 0.6657 0.3916 0.3151 0.068 Uiso calc R 1 1
C C7 0.40286(17) 0.2107(2) -0.07598(13) 0.0608(5) Uani d . 1 1
H H7 0.3780 0.2293 -0.1404 0.073 Uiso calc R 1 1
C C2 0.67100(15) 0.3343(2) 0.08926(12) 0.0556(4) Uani d . 1 1
H H2 0.7026 0.3273 0.1531 0.067 Uiso calc R 1 1
O O2 0.65042(14) 0.0934(2) 0.25269(11) 0.0804(5) Uani d . 1 1
C C11 0.45109(18) 0.5950(2) 0.38535(13) 0.0614(5) Uani d . 1 1
C C12 0.56359(17) 0.5566(3) 0.37043(14) 0.0627(5) Uani d . 1 1
H H12 0.6239 0.6281 0.3925 0.075 Uiso calc R 1 1
C C4 0.68487(18) 0.4321(3) -0.06949(15) 0.0640(5) Uani d . 1 1
H H4 0.7262 0.4877 -0.1120 0.077 Uiso calc R 1 1
C C10 0.36292(18) 0.4862(3) 0.35138(15) 0.0680(5) Uani d . 1 1
H H10 0.2864 0.5098 0.3608 0.082 Uiso calc R 1 1
O O3 0.44396(17) 0.0087(2) 0.24676(12) 0.0891(5) Uani d . 1 1
C C3 0.72931(17) 0.4190(2) 0.02550(15) 0.0612(5) Uani d . 1 1
H H3 0.8004 0.4686 0.0470 0.073 Uiso calc R 1 1
C C9 0.38592(17) 0.3451(3) 0.30435(14) 0.0626(5) Uani d . 1 1
H H9 0.3257 0.2736 0.2821 0.075 Uiso calc R 1 1
C C14 0.4263(3) 0.7500(3) 0.43715(17) 0.0867(7) Uani d . 1 1
H H14A 0.4874 0.7685 0.4888 0.130 Uiso calc R 1 1
H H14B 0.3530 0.7394 0.4620 0.130 Uiso calc R 1 1
H H14C 0.4226 0.8412 0.3937 0.130 Uiso calc R 1 1

loop_
_atom_site_aniso_label
_atom_site_aniso_U_11
_atom_site_aniso_U_22
_atom_site_aniso_U_33
_atom_site_aniso_U_12
_atom_site_aniso_U_13
_atom_site_aniso_U_23
S1 0.0805(4) 0.0561(3) 0.0451(2) 0.0081(2) 0.0047(2) 0.00904(18)
C1 0.0500(9) 0.0445(8) 0.0410(7) 0.0082(7) 0.0029(6) -0.0031(6)
C6 0.0532(9) 0.0437(8) 0.0427(8) 0.0071(7) -0.0011(6) -0.0044(6)
N1 0.0595(9) 0.0669(9) 0.0423(7) -0.0054(7) 0.0017(6) 0.0015(6)
C5 0.0707(12) 0.0595(10) 0.0421(8) 0.0054(8) 0.0008(8) 0.0025(7)
O1 0.0607(8) 0.0794(10) 0.0696(9) -0.0118(7) -0.0021(7) -0.0111(7)
C8 0.0514(9) 0.0599(9) 0.0378(7) 0.0042(7) 0.0054(6) 0.0084(7)
C13 0.0441(9) 0.0767(12) 0.0476(9) 0.0044(8) 0.0039(7) 0.0005(8)
C7 0.0642(12) 0.0651(11) 0.0489(9) 0.0029(9) -0.0086(8) -0.0085(8)
C2 0.0519(10) 0.0678(11) 0.0445(8) 0.0046(8) -0.0039(7) -0.0020(7)
O2 0.0930(11) 0.0843(10) 0.0605(8) 0.0407(8) -0.0041(7) 0.0065(7)
C11 0.0777(13) 0.0623(11) 0.0476(9) 0.0109(9) 0.0218(9) 0.0132(8)
C12 0.0633(11) 0.0707(12) 0.0548(10) -0.0064(9) 0.0098(8) -0.0037(9)
C4 0.0695(12) 0.0635(11) 0.0608(11) -0.0013(9) 0.0150(9) 0.0072(9)
C10 0.0535(11) 0.0891(15) 0.0649(12) 0.0125(10) 0.0210(9) 0.0108(10)
O3 0.1354(14) 0.0640(9) 0.0700(10) -0.0193(9) 0.0206(9) 0.0124(7)
C3 0.0514(10) 0.0642(11) 0.0672(12) -0.0025(8) 0.0043(8) -0.0027(9)
C9 0.0498(10) 0.0785(13) 0.0606(11) -0.0063(9) 0.0115(8) 0.0067(9)
C14 0.128(2) 0.0684(13) 0.0712(14) 0.0182(14) 0.0426(14) 0.0085(11)

loop_
_atom_type_symbol
_atom_type_description
_atom_type_scat_dispersion_real
_atom_type_scat_dispersion_imag
_atom_type_scat_source
C C 0.0033 0.0016 'International Tables Vol C Tables 4.2.6.8 and 6.1.1.4'
H H 0.0000 0.0000 'International Tables Vol C Tables 4.2.6.8 and 6.1.1.4'
N N 0.0061 0.0033 'International Tables Vol C Tables 4.2.6.8 and 6.1.1.4'
O O 0.0106 0.0060 'International Tables Vol C Tables 4.2.6.8 and 6.1.1.4'
S S 0.1246 0.1234 'International Tables Vol C Tables 4.2.6.8 and 6.1.1.4'

loop_
_geom_angle_atom_site_label_1
_geom_angle_atom_site_label_2
_geom_angle_atom_site_label_3
_geom_angle
O2 S1 O3 120.36(11)
O2 S1 N1 109.05(9)
O3 S1 N1 103.45(9)
O2 S1 C8 108.16(9)
O3 S1 C8 108.55(9)
N1 S1 C8 106.44(8)
C2 C1 N1 124.04(14)
C2 C1 C6 119.08(15)
N1 C1 C6 116.87(15)
C5 C6 C1 118.94(15)
C5 C6 C7 117.88(15)
C1 C6 C7 123.17(16)
C1 N1 S1 129.33(12)
C1 N1 H1 115.3
S1 N1 H1 115.3
C4 C5 C6 121.47(16)
C4 C5 H5 119.3
C6 C5 H5 119.3
C13 C8 C9 120.11(18)
C13 C8 S1 120.54(13)
C9 C8 S1 119.35(15)
C12 C13 C8 119.45(17)
C12 C13 H13 120.3
C8 C13 H13 120.3
O1 C7 C6 126.30(17)
O1 C7 H7 116.9
C6 C7 H7 116.9
C3 C2 C1 119.95(16)
C3 C2 H2 120.0
C1 C2 H2 120.0
C12 C11 C10 117.85(19)
C12 C11 C14 120.4(2)
C10 C11 C14 121.76(19)
C13 C12 C11 121.71(19)
C13 C12 H12 119.1
C11 C12 H12 119.1
C5 C4 C3 118.96(18)
C5 C4 H4 120.5
C3 C4 H4 120.5
C9 C10 C11 121.57(18)
C9 C10 H10 119.2
C11 C10 H10 119.2
C2 C3 C4 121.53(18)
C2 C3 H3 119.2
C4 C3 H3 119.2
C10 C9 C8 119.3(2)
C10 C9 H9 120.3
C8 C9 H9 120.3
C11 C14 H14A 109.5
C11 C14 H14B 109.5
H14A C14 H14B 109.5
C11 C14 H14C 109.5
H14A C14 H14C 109.5
H14B C14 H14C 109.5

loop_
_geom_bond_atom_site_label_1
_geom_bond_atom_site_label_2
_geom_bond_distance
S1 O2 1.4204(16)
S1 O3 1.4285(16)
S1 N1 1.6245(14)
S1 C8 1.7500(18)
C1 C2 1.387(2)
C1 N1 1.395(2)
C1 C6 1.408(2)
C6 C5 1.393(2)
C6 C7 1.456(3)
N1 H1 0.8600
C5 C4 1.364(3)
C5 H5 0.9300
O1 C7 1.212(2)
C8 C13 1.378(3)
C8 C9 1.386(3)
C13 C12 1.372(3)
C13 H13 0.9300
C7 H7 0.9300
C2 C3 1.375(3)
C2 H2 0.9300
C11 C12 1.377(3)
C11 C10 1.387(3)
C11 C14 1.503(3)
C12 H12 0.9300
C4 C3 1.377(3)
C4 H4 0.9300
C10 C9 1.369(3)
C10 H10 0.9300
C3 H3 0.9300
C9 H9 0.9300
C14 H14A 0.9600
C14 H14B 0.9600
C14 H14C 0.9600

loop_
_geom_hbond_atom_site_label_D
_geom_hbond_atom_site_label_H
_geom_hbond_atom_site_label_A
_geom_hbond_site_symmetry_A
_geom_hbond_distance_DH
_geom_hbond_distance_HA
_geom_hbond_distance_DA
_geom_hbond_angle_DHA
N1 H1 O1 1 0.86 1.94 2.655(2) 140.0
C2 H2 O2 1 0.93 2.48 3.059(2) 120.0
C14 H14C O3 1_565 0.96 2.52 3.439(3) 160.5
C5 H5 Cg1 3_665 0.93 2.82 3.658(2) 150.0

loop_
_geom_torsion_atom_site_label_1
_geom_torsion_atom_site_label_2
_geom_torsion_atom_site_label_3
_geom_torsion_atom_site_label_4
_geom_torsion
C2 C1 C6 C5 2.9(2)
N1 C1 C6 C5 -177.73(15)
C2 C1 C6 C7 -176.46(16)
N1 C1 C6 C7 2.9(2)
C2 C1 N1 S1 1.3(3)
C6 C1 N1 S1 -178.02(13)
O2 S1 N1 C1 -41.57(18)
O3 S1 N1 C1 -170.79(16)
C8 S1 N1 C1 74.91(17)
C1 C6 C5 C4 -1.3(3)
C7 C6 C5 C4 178.06(17)
O2 S1 C8 C13 18.43(17)
O3 S1 C8 C13 150.58(15)
N1 S1 C8 C13 -98.64(15)
O2 S1 C8 C9 -160.77(14)
O3 S1 C8 C9 -28.61(16)
N1 S1 C8 C9 82.16(15)
C9 C8 C13 C12 -0.8(3)
S1 C8 C13 C12 -179.94(14)
C5 C6 C7 O1 -179.95(18)
C1 C6 C7 O1 -0.6(3)
N1 C1 C2 C3 178.36(16)
C6 C1 C2 C3 -2.3(3)
C8 C13 C12 C11 0.6(3)
C10 C11 C12 C13 -0.2(3)
C14 C11 C12 C13 179.64(18)
C6 C5 C4 C3 -0.9(3)
C12 C11 C10 C9 -0.1(3)
C14 C11 C10 C9 -179.92(19)
C1 C2 C3 C4 0.1(3)
C5 C4 C3 C2 1.5(3)
C11 C10 C9 C8 -0.1(3)
C13 C8 C9 C10 0.5(3)
S1 C8 C9 C10 179.68(15)

loop_
_cod_related_entry_id
_cod_related_entry_database
_cod_related_entry_code
1 ChemSpider 241255
